data_4316841
loop_
_publ_author_name
'Jian Zhou'
'Xian-Hong Yin'
'Feng Zhang'

_publ_section_title
;
 Two Novel Thioindate-Thioantimonate Compounds [Ni(dien)2]2In2Sb4S11 and
 [Ni(dien)2]3(In3Sb2S9)2.2H2O with Transition Metal Complexes
;
_journal_name_full 'Inorganic Chemistry'
_journal_page_first 9671
_journal_page_last 9676
_journal_paper_doi 10.1021/ic101382u
_journal_volume 49
_journal_year 2010
_chemical_formula_moiety 'In2 S11 Sb4, 2(C8 H26 N6 Ni)'
_chemical_formula_sum 'C16 H52 In2 N12 Ni2 S11 Sb4'
_chemical_formula_weight 1599.53
_space_group_IT_number 2
_symmetry_cell_setting triclinic
_symmetry_space_group_name_Hall '-P 1'
_symmetry_space_group_name_H-M 'P -1'
_atom_sites_solution_hydrogens geom
_atom_sites_solution_primary direct
_atom_sites_solution_secondary difmap
_audit_creation_method SHELXL-97
_cell_angle_alpha 90.52(3)
_cell_angle_beta 91.86(3)
_cell_angle_gamma 110.85(3)
_cell_formula_units_Z 2
_cell_length_a 10.471(2)
_cell_length_b 14.544(3)
_cell_length_c 16.259(3)
_cell_measurement_temperature 293(2)
_cell_measurement_theta_max 25.20
_cell_measurement_theta_min 1.25
_cell_volume 2312.2(9)
_computing_cell_refinement CrystalClear
_computing_data_collection CrystalClear
_computing_data_reduction CrystalStructure
_computing_structure_refinement 'SHELXL-97 (Sheldrick, 1997)'
_computing_structure_solution 'SHELXS-97 (Sheldrick, 1990)'
_diffrn_ambient_temperature 293(2)
_diffrn_detector_area_resol_mean 7.31
_diffrn_measured_fraction_theta_full 0.987
_diffrn_measured_fraction_theta_max 0.987
_diffrn_measurement_device_type 'Rigaku Mercury'
_diffrn_measurement_method \w
_diffrn_radiation_monochromator graphite
_diffrn_radiation_source 'fine-focus sealed tube'
_diffrn_radiation_type MoK\a
_diffrn_radiation_wavelength 0.71073
_diffrn_reflns_av_R_equivalents 0.0975
_diffrn_reflns_av_sigmaI/netI 0.2826
_diffrn_reflns_limit_h_max 12
_diffrn_reflns_limit_h_min -12
_diffrn_reflns_limit_k_max 13
_diffrn_reflns_limit_k_min -17
_diffrn_reflns_limit_l_max 19
_diffrn_reflns_limit_l_min -17
_diffrn_reflns_number 12920
_diffrn_reflns_theta_full 25.20
_diffrn_reflns_theta_max 25.20
_diffrn_reflns_theta_min 1.25
_exptl_absorpt_coefficient_mu 4.600
_exptl_absorpt_correction_T_max 0.6316
_exptl_absorpt_correction_T_min 0.4450
_exptl_absorpt_correction_type multi-scan
_exptl_absorpt_process_details 'Jacobson, R. (1998) Private communication'
_exptl_crystal_colour yellow
_exptl_crystal_density_diffrn 2.297
_exptl_crystal_density_method 'not measured'
_exptl_crystal_description block
_exptl_crystal_F_000 1532
_exptl_crystal_size_max 0.21
_exptl_crystal_size_mid 0.15
_exptl_crystal_size_min 0.11
_refine_diff_density_max 2.488
_refine_diff_density_min -1.350
_refine_diff_density_rms 0.265
_refine_ls_extinction_method none
_refine_ls_goodness_of_fit_ref 0.859
_refine_ls_hydrogen_treatment constr
_refine_ls_matrix_type full
_refine_ls_number_parameters 427
_refine_ls_number_reflns 8249
_refine_ls_number_restraints 654
_refine_ls_restrained_S_all 0.835
_refine_ls_R_factor_all 0.1164
_refine_ls_R_factor_gt 0.0745
_refine_ls_shift/su_max 0.000
_refine_ls_shift/su_mean 0.000
_refine_ls_structure_factor_coef Fsqd
_refine_ls_weighting_details 'calc w=1/[\s^2^(Fo^2^)+(0.0000P)^2^+0.0000P] where P=(Fo^2^+2Fc^2^)/3'
_refine_ls_weighting_scheme calc
_refine_ls_wR_factor_gt 0.1288
_refine_ls_wR_factor_ref 0.1354
_reflns_number_gt 3355
_reflns_number_total 8249
_reflns_threshold_expression >2sigma(I)
_cod_data_source_file ic101382u_si_002.cif
_cod_data_source_block x
_cod_depositor_comments
;
The following automatic conversions were performed:

data name '_atom_site_symetry_multiplicity' was replaced with
'_atom_site_symmetry_multiplicity' as specified in the replacement
file 'data/replacement-values/replacement_tags.lst'.

Automatic conversion script
Id: cif_correct_tags 9268 2022-04-12 08:56:07Z antanas 
;
_cod_original_cell_volume 2312.2(8)
_cod_original_formula_sum 'C16 H52 In2 N12 Ni2 S11 Sb4 '
_cod_database_code 4316841

loop_
_symmetry_equiv_pos_as_xyz
'x, y, z'
'-x, -y, -z'

loop_
_atom_site_label
_atom_site_type_symbol
_atom_site_fract_x
_atom_site_fract_y
_atom_site_fract_z
_atom_site_U_iso_or_equiv
_atom_site_adp_type
_atom_site_occupancy
_atom_site_symmetry_multiplicity
_atom_site_calc_flag
_atom_site_refinement_flags
_atom_site_disorder_assembly
_atom_site_disorder_group
Sb1 Sb 0.34685(13) 0.90097(9) 0.06155(8) 0.0316(3) Uani 1 1 d . . .
Sb2 Sb 0.17789(15) 0.75421(10) 0.23699(8) 0.0393(4) Uani 1 1 d . . .
Sb3 Sb 0.36148(13) 0.89892(9) 0.42250(8) 0.0343(4) Uani 1 1 d . . .
Sb4 Sb 0.55294(16) 1.38946(10) 0.25276(8) 0.0462(4) Uani 1 1 d . . .
In1 In 0.52484(14) 1.16751(10) 0.14288(8) 0.0342(4) Uani 1 1 d . . .
In2 In 0.51635(15) 1.16755(10) 0.36725(8) 0.0366(4) Uani 1 1 d . . .
S1 S 0.2629(5) 0.8197(4) -0.0715(3) 0.0364(13) Uani 1 1 d . . .
S2 S 0.3537(5) 1.0622(3) 0.0281(3) 0.0372(13) Uani 1 1 d . . .
S3 S 0.1142(5) 0.8335(3) 0.1183(3) 0.0326(13) Uani 1 1 d . . .
S4 S -0.0243(6) 0.6167(4) 0.2345(3) 0.0589(18) Uani 1 1 d . . .
S5 S 0.1271(5) 0.8381(4) 0.3566(3) 0.0409(14) Uani 1 1 d . . .
S6 S 0.2758(5) 0.8046(4) 0.5438(3) 0.0486(16) Uani 1 1 d . . .
S7 S 0.3489(5) 1.0523(4) 0.4666(3) 0.0449(15) Uani 1 1 d . . .
S8 S 0.4718(5) 1.0478(4) 0.2527(3) 0.0382(14) Uani 1 1 d . . .
S9 S 0.4252(6) 1.3031(4) 0.3688(3) 0.0584(18) Uani 1 1 d . . .
S10 S 0.4245(6) 1.2963(4) 0.1342(3) 0.0519(16) Uani 1 1 d . . .
S11 S 0.7155(5) 1.3077(4) 0.2572(3) 0.0415(14) Uani 1 1 d . . .
Ni1 Ni 0.0000 0.5000 0.0000 0.0345(9) Uani 1 2 d S . .
Ni2 Ni 0.0000 0.5000 0.5000 0.0442(10) Uani 1 2 d SU . .
Ni3 Ni 0.8381(3) 0.95841(19) 0.24057(15) 0.0414(7) Uani 1 1 d . . .
N1 N 0.0205(15) 0.5762(10) -0.1097(8) 0.048(3) Uani 1 1 d DU . .
H1C H 0.1016 0.6262 -0.1088 0.058 Uiso 1 1 calc R . .
H1D H 0.0180 0.5356 -0.1524 0.058 Uiso 1 1 calc R . .
N2 N -0.1270(14) 0.5807(10) 0.0262(9) 0.045(3) Uani 1 1 d DU . .
H2C H -0.0976 0.6129 0.0754 0.053 Uiso 1 1 calc R . .
N3 N -0.1949(14) 0.3929(10) -0.0424(9) 0.044(3) Uani 1 1 d DU . .
H3C H -0.1917 0.3798 -0.0963 0.053 Uiso 1 1 calc R . .
H3D H -0.2103 0.3366 -0.0152 0.053 Uiso 1 1 calc R . .
N4 N 0.1595(16) 0.5085(12) 0.5801(9) 0.063(3) Uani 1 1 d DU . .
H4C H 0.2106 0.5723 0.5895 0.075 Uiso 1 1 calc R . .
H4D H 0.1252 0.4831 0.6284 0.075 Uiso 1 1 calc R . .
N5 N 0.0572(17) 0.3859(12) 0.4476(9) 0.061(2) Uani 1 1 d DU . .
H5C H -0.0187 0.3312 0.4382 0.073 Uiso 1 1 calc R . .
N6 N 0.1452(17) 0.5873(11) 0.4201(10) 0.065(3) Uani 1 1 d DU . .
H6C H 0.1034 0.6140 0.3832 0.078 Uiso 1 1 calc R . .
H6D H 0.2078 0.6369 0.4492 0.078 Uiso 1 1 calc R . .
N7 N 0.7638(18) 0.9127(11) 0.3524(10) 0.074(3) Uani 1 1 d DU . .
H7C H 0.8326 0.9363 0.3904 0.089 Uiso 1 1 calc R . .
H7D H 0.7009 0.9397 0.3635 0.089 Uiso 1 1 calc R . .
N8 N 0.8151(18) 0.8103(12) 0.2258(10) 0.067(3) Uani 1 1 d DU . .
H8C H 0.8983 0.8064 0.2165 0.081 Uiso 1 1 calc R . .
N9 N 0.6467(17) 0.9046(11) 0.1794(10) 0.067(3) Uani 1 1 d DU . .
H9C H 0.5851 0.9182 0.2099 0.080 Uiso 1 1 calc R . .
H9D H 0.6509 0.9350 0.1310 0.080 Uiso 1 1 calc R . .
N10 N 0.8293(17) 1.0964(12) 0.2711(10) 0.071(3) Uani 1 1 d DU . .
H10C H 0.8025 1.1210 0.2259 0.086 Uiso 1 1 calc R . .
H10D H 0.7656 1.0884 0.3090 0.086 Uiso 1 1 calc R . .
N11 N 1.0433(17) 1.0325(12) 0.2860(10) 0.066(3) Uani 1 1 d DU . .
H11C H 1.0739 0.9883 0.3113 0.079 Uiso 1 1 calc R . .
N12 N 0.9368(17) 1.0009(12) 0.1277(10) 0.070(3) Uani 1 1 d DU . .
H12C H 0.9591 0.9516 0.1065 0.084 Uiso 1 1 calc R . .
H12D H 0.8807 1.0155 0.0911 0.084 Uiso 1 1 calc R . .
C1 C -0.0916(18) 0.6151(13) -0.1203(10) 0.046(3) Uani 1 1 d DU . .
H1A H -0.1753 0.5633 -0.1394 0.055 Uiso 1 1 calc R . .
H1B H -0.0682 0.6673 -0.1601 0.055 Uiso 1 1 calc R . .
C2 C -0.1095(19) 0.6542(12) -0.0369(9) 0.048(3) Uani 1 1 d DU . .
H2A H -0.0300 0.7119 -0.0223 0.057 Uiso 1 1 calc R . .
H2B H -0.1888 0.6738 -0.0394 0.057 Uiso 1 1 calc R . .
C3 C -0.2671(17) 0.5086(12) 0.0357(10) 0.046(3) Uani 1 1 d DU . .
H3A H -0.3319 0.5424 0.0321 0.055 Uiso 1 1 calc R . .
H3B H -0.2730 0.4799 0.0897 0.055 Uiso 1 1 calc R . .
C4 C -0.3049(18) 0.4272(12) -0.0300(10) 0.047(3) Uani 1 1 d DU . .
H4A H -0.3844 0.3727 -0.0135 0.057 Uiso 1 1 calc R . .
H4B H -0.3286 0.4516 -0.0813 0.057 Uiso 1 1 calc R . .
C5 C 0.2474(19) 0.4578(13) 0.5518(12) 0.066(3) Uani 1 1 d DU . .
H5A H 0.2967 0.4418 0.5978 0.079 Uiso 1 1 calc R . .
H5B H 0.3128 0.4977 0.5137 0.079 Uiso 1 1 calc R . .
C6 C 0.149(2) 0.3645(14) 0.5090(12) 0.066(3) Uani 1 1 d DU . .
H6A H 0.2008 0.3303 0.4821 0.079 Uiso 1 1 calc R . .
H6B H 0.0942 0.3213 0.5500 0.079 Uiso 1 1 calc R . .
C7 C 0.109(2) 0.4295(14) 0.3684(11) 0.068(3) Uani 1 1 d DU . .
H7A H 0.0333 0.4322 0.3341 0.082 Uiso 1 1 calc R . .
H7B H 0.1482 0.3868 0.3407 0.082 Uiso 1 1 calc R . .
C8 C 0.2151(19) 0.5303(13) 0.3760(12) 0.063(3) Uani 1 1 d DU . .
H8A H 0.2954 0.5298 0.4073 0.075 Uiso 1 1 calc R . .
H8B H 0.2423 0.5571 0.3223 0.075 Uiso 1 1 calc R . .
C9 C 0.701(2) 0.8059(13) 0.3616(13) 0.075(3) Uani 1 1 d DU . .
H9A H 0.7176 0.7884 0.4174 0.091 Uiso 1 1 calc R . .
H9B H 0.6034 0.7845 0.3507 0.091 Uiso 1 1 calc R . .
C10 C 0.762(2) 0.7577(14) 0.3030(11) 0.071(3) Uani 1 1 d DU . .
H10A H 0.6944 0.6940 0.2877 0.085 Uiso 1 1 calc R . .
H10B H 0.8375 0.7455 0.3316 0.085 Uiso 1 1 calc R . .
C11 C 0.7226(19) 0.7667(15) 0.1549(12) 0.068(3) Uani 1 1 d DU . .
H11A H 0.6947 0.6955 0.1547 0.082 Uiso 1 1 calc R . .
H11B H 0.7671 0.7906 0.1039 0.082 Uiso 1 1 calc R . .
C12 C 0.602(2) 0.7975(12) 0.1642(13) 0.072(3) Uani 1 1 d DU . .
H12A H 0.5435 0.7797 0.1146 0.086 Uiso 1 1 calc R . .
H12B H 0.5487 0.7633 0.2098 0.086 Uiso 1 1 calc R . .
C13 C 0.957(2) 1.1665(14) 0.3029(13) 0.072(3) Uani 1 1 d DU . .
H13A H 0.9417 1.2120 0.3418 0.086 Uiso 1 1 calc R . .
H13B H 1.0105 1.2037 0.2586 0.086 Uiso 1 1 calc R . .
C14 C 1.035(2) 1.1034(14) 0.3470(12) 0.072(3) Uani 1 1 d DU . .
H14A H 1.1254 1.1455 0.3665 0.086 Uiso 1 1 calc R . .
H14B H 0.9843 1.0699 0.3937 0.086 Uiso 1 1 calc R . .
C15 C 1.129(2) 1.0744(15) 0.2195(12) 0.070(3) Uani 1 1 d DU . .
H15A H 1.1815 1.0331 0.2070 0.084 Uiso 1 1 calc R . .
H15B H 1.1936 1.1384 0.2374 0.084 Uiso 1 1 calc R . .
C16 C 1.059(2) 1.0864(14) 0.1445(13) 0.069(3) Uani 1 1 d DU . .
H16A H 1.0338 1.1443 0.1500 0.083 Uiso 1 1 calc R . .
H16B H 1.1190 1.0961 0.0988 0.083 Uiso 1 1 calc R . .

loop_
_atom_site_aniso_label
_atom_site_aniso_U_11
_atom_site_aniso_U_22
_atom_site_aniso_U_33
_atom_site_aniso_U_23
_atom_site_aniso_U_13
_atom_site_aniso_U_12
Sb1 0.0264(8) 0.0400(8) 0.0287(8) 0.0073(7) 0.0038(6) 0.0119(7)
Sb2 0.0464(10) 0.0508(9) 0.0278(8) 0.0054(7) 0.0030(7) 0.0257(8)
Sb3 0.0342(9) 0.0422(8) 0.0247(8) 0.0025(7) 0.0019(7) 0.0113(7)
Sb4 0.0634(11) 0.0386(9) 0.0422(10) -0.0003(7) 0.0010(8) 0.0252(8)
In1 0.0398(10) 0.0397(9) 0.0267(8) 0.0070(7) 0.0071(7) 0.0177(7)
In2 0.0439(10) 0.0424(9) 0.0282(9) -0.0026(7) -0.0037(7) 0.0217(8)
S1 0.028(3) 0.052(3) 0.027(3) 0.002(3) 0.003(2) 0.012(3)
S2 0.042(4) 0.040(3) 0.033(3) 0.005(3) -0.001(3) 0.019(3)
S3 0.028(3) 0.045(3) 0.023(3) 0.004(2) 0.002(2) 0.012(3)
S4 0.082(5) 0.054(4) 0.025(3) 0.010(3) 0.001(3) 0.005(4)
S5 0.037(3) 0.053(3) 0.036(3) -0.005(3) -0.004(3) 0.020(3)
S6 0.043(4) 0.059(4) 0.031(3) 0.013(3) -0.008(3) 0.003(3)
S7 0.046(4) 0.051(3) 0.035(3) -0.001(3) 0.003(3) 0.014(3)
S8 0.041(4) 0.047(3) 0.032(3) 0.005(3) 0.006(3) 0.022(3)
S9 0.068(5) 0.064(4) 0.059(4) 0.015(3) 0.025(3) 0.040(4)
S10 0.062(4) 0.062(4) 0.044(4) 0.008(3) -0.002(3) 0.037(3)
S11 0.046(4) 0.039(3) 0.040(3) -0.003(3) 0.000(3) 0.015(3)
Ni1 0.045(3) 0.036(2) 0.024(2) 0.0036(17) 0.0050(18) 0.0156(19)
Ni2 0.064(3) 0.042(2) 0.031(2) 0.0053(18) 0.0028(18) 0.024(2)
Ni3 0.0343(17) 0.0598(18) 0.0347(17) -0.0049(14) -0.0027(13) 0.0230(15)
N1 0.044(6) 0.050(6) 0.035(6) 0.005(5) -0.001(5) -0.003(5)
N2 0.041(6) 0.047(6) 0.034(6) 0.004(5) -0.006(5) 0.003(5)
N3 0.042(6) 0.049(6) 0.029(5) 0.003(5) -0.003(5) 0.002(5)
N4 0.063(4) 0.076(5) 0.055(5) -0.001(4) -0.005(3) 0.033(4)
N5 0.064(5) 0.067(5) 0.061(5) -0.008(4) 0.009(4) 0.036(4)
N6 0.065(5) 0.073(5) 0.055(5) 0.008(4) 0.017(4) 0.020(4)
N7 0.081(6) 0.068(5) 0.071(5) -0.003(4) 0.014(4) 0.022(5)
N8 0.074(6) 0.065(5) 0.068(5) 0.003(5) 0.014(5) 0.029(5)
N9 0.073(6) 0.062(5) 0.069(5) -0.003(5) 0.011(5) 0.029(5)
N10 0.075(6) 0.068(5) 0.074(5) 0.000(5) 0.011(5) 0.029(5)
N11 0.072(6) 0.060(5) 0.074(6) 0.003(5) 0.014(5) 0.033(5)
N12 0.074(6) 0.067(5) 0.072(5) 0.000(4) 0.013(5) 0.027(4)
C1 0.042(6) 0.049(6) 0.035(6) 0.004(5) -0.004(5) 0.001(5)
C2 0.040(6) 0.052(6) 0.037(6) 0.005(5) -0.005(5) -0.001(5)
C3 0.040(6) 0.049(6) 0.035(6) 0.002(5) -0.003(5) 0.002(5)
C4 0.043(6) 0.051(6) 0.033(6) 0.005(5) -0.003(5) -0.001(5)
C5 0.066(6) 0.079(6) 0.058(5) 0.002(5) 0.003(5) 0.031(5)
C6 0.067(6) 0.076(6) 0.060(6) 0.004(5) 0.004(5) 0.030(5)
C7 0.068(6) 0.079(6) 0.055(5) 0.003(5) 0.004(5) 0.025(5)
C8 0.065(6) 0.076(6) 0.055(5) 0.002(5) 0.008(5) 0.034(5)
C9 0.083(6) 0.071(6) 0.072(6) 0.002(5) 0.014(5) 0.025(5)
C10 0.078(6) 0.066(6) 0.071(6) 0.000(5) 0.013(5) 0.027(5)
C11 0.076(6) 0.063(5) 0.069(6) 0.000(5) 0.012(5) 0.029(5)
C12 0.077(6) 0.068(5) 0.069(6) 0.002(5) 0.011(5) 0.025(5)
C13 0.076(6) 0.066(6) 0.072(6) -0.004(5) 0.015(5) 0.024(5)
C14 0.076(6) 0.066(6) 0.071(6) -0.001(5) 0.012(5) 0.023(5)
C15 0.074(6) 0.067(6) 0.074(6) 0.000(5) 0.013(5) 0.030(5)
C16 0.073(6) 0.064(6) 0.076(6) 0.000(5) 0.016(5) 0.030(5)

loop_
_atom_type_symbol
_atom_type_description
_atom_type_scat_dispersion_real
_atom_type_scat_dispersion_imag
_atom_type_scat_source
C C 0.0033 0.0016 'International Tables Vol C Tables 4.2.6.8 and 6.1.1.4'
H H 0.0000 0.0000 'International Tables Vol C Tables 4.2.6.8 and 6.1.1.4'
N N 0.0061 0.0033 'International Tables Vol C Tables 4.2.6.8 and 6.1.1.4'
O O 0.0106 0.0060 'International Tables Vol C Tables 4.2.6.8 and 6.1.1.4'
S S 0.1246 0.1234 'International Tables Vol C Tables 4.2.6.8 and 6.1.1.4'
Ni Ni 0.3393 1.1124 'International Tables Vol C Tables 4.2.6.8 and 6.1.1.4'
In In -0.7276 1.3100 'International Tables Vol C Tables 4.2.6.8 and 6.1.1.4'
Sb Sb -0.5866 1.5461 'International Tables Vol C Tables 4.2.6.8 and 6.1.1.4'

loop_
_geom_angle_atom_site_label_1
_geom_angle_atom_site_label_2
_geom_angle_atom_site_label_3
_geom_angle
_geom_angle_site_symmetry_1
_geom_angle_site_symmetry_3
_geom_angle_publ_flag
S2 Sb1 S1 98.56(17) . . ?
S2 Sb1 S3 99.57(17) . . ?
S1 Sb1 S3 91.71(16) . . ?
S4 Sb2 S3 95.93(18) . . ?
S4 Sb2 S5 96.82(19) . . ?
S3 Sb2 S5 104.15(17) . . ?
S7 Sb3 S6 98.75(18) . . ?
S7 Sb3 S5 94.15(18) . . ?
S6 Sb3 S5 90.50(18) . . ?
S11 Sb4 S10 94.68(18) . . ?
S11 Sb4 S9 95.25(18) . . ?
S10 Sb4 S9 103.6(2) . . ?
S8 In1 S10 122.08(18) . . ?
S8 In1 S1 113.15(17) . 2_675 ?
S10 In1 S1 122.05(18) . 2_675 ?
S8 In1 S2 99.18(17) . . ?
S10 In1 S2 91.29(18) . . ?
S1 In1 S2 96.34(17) 2_675 . ?
S8 In1 S11 88.27(17) . . ?
S10 In1 S11 82.45(17) . . ?
S1 In1 S11 83.03(16) 2_675 . ?
S2 In1 S11 172.10(15) . . ?
S8 In2 S9 123.09(19) . . ?
S8 In2 S6 117.55(19) . 2_676 ?
S9 In2 S6 115.2(2) . 2_676 ?
S8 In2 S7 96.56(17) . . ?
S9 In2 S7 98.18(18) . . ?
S6 In2 S7 95.61(17) 2_676 . ?
Sb1 S1 In1 103.77(19) . 2_675 ?
Sb1 S2 In1 100.79(18) . . ?
Sb2 S3 Sb1 96.39(17) . . ?
Sb2 S5 Sb3 97.45(18) . . ?
Sb3 S6 In2 104.0(2) . 2_676 ?
Sb3 S7 In2 99.45(18) . . ?
In1 S8 In2 96.49(18) . . ?
Sb4 S9 In2 95.84(19) . . ?
Sb4 S10 In1 94.89(19) . . ?
Sb4 S11 In1 84.80(17) . . ?
N1 Ni1 N1 180.0(8) . 2_565 ?
N1 Ni1 N2 81.9(5) . . ?
N1 Ni1 N2 98.1(5) 2_565 . ?
N1 Ni1 N2 98.1(5) . 2_565 ?
N1 Ni1 N2 81.9(5) 2_565 2_565 ?
N2 Ni1 N2 180.000(1) . 2_565 ?
N1 Ni1 N3 91.8(5) . . ?
N1 Ni1 N3 88.2(5) 2_565 . ?
N2 Ni1 N3 81.0(5) . . ?
N2 Ni1 N3 99.0(5) 2_565 . ?
N1 Ni1 N3 88.2(5) . 2_565 ?
N1 Ni1 N3 91.8(5) 2_565 2_565 ?
N2 Ni1 N3 99.0(5) . 2_565 ?
N2 Ni1 N3 81.0(5) 2_565 2_565 ?
N3 Ni1 N3 180.0(7) . 2_565 ?
N4 Ni2 N4 180.000(3) 2_566 . ?
N4 Ni2 N6 92.3(6) 2_566 . ?
N4 Ni2 N6 87.7(7) . . ?
N4 Ni2 N6 87.7(7) 2_566 2_566 ?
N4 Ni2 N6 92.3(6) . 2_566 ?
N6 Ni2 N6 180.0(9) . 2_566 ?
N4 Ni2 N5 81.0(6) 2_566 2_566 ?
N4 Ni2 N5 99.0(6) . 2_566 ?
N6 Ni2 N5 97.6(6) . 2_566 ?
N6 Ni2 N5 82.4(6) 2_566 2_566 ?
N4 Ni2 N5 99.0(6) 2_566 . ?
N4 Ni2 N5 81.0(6) . . ?
N6 Ni2 N5 82.4(6) . . ?
N6 Ni2 N5 97.6(6) 2_566 . ?
N5 Ni2 N5 180.0(7) 2_566 . ?
N7 Ni3 N9 94.3(7) . . ?
N7 Ni3 N8 82.3(6) . . ?
N9 Ni3 N8 80.0(7) . . ?
N7 Ni3 N10 87.8(6) . . ?
N9 Ni3 N10 95.5(6) . . ?
N8 Ni3 N10 168.7(6) . . ?
N7 Ni3 N12 172.9(7) . . ?
N9 Ni3 N12 91.2(7) . . ?
N8 Ni3 N12 94.3(6) . . ?
N10 Ni3 N12 96.1(6) . . ?
N7 Ni3 N11 94.8(7) . . ?
N9 Ni3 N11 169.7(6) . . ?
N8 Ni3 N11 106.1(7) . . ?
N10 Ni3 N11 80.0(6) . . ?
N12 Ni3 N11 80.1(6) . . ?
C1 N1 Ni1 109.8(10) . . ?
C1 N1 H1C 109.7 . . ?
Ni1 N1 H1C 109.7 . . ?
C1 N1 H1D 109.7 . . ?
Ni1 N1 H1D 109.7 . . ?
H1C N1 H1D 108.2 . . ?
C2 N2 C3 117.1(15) . . ?
C2 N2 Ni1 108.2(11) . . ?
C3 N2 Ni1 107.3(11) . . ?
C2 N2 H2C 108.0 . . ?
C3 N2 H2C 108.0 . . ?
Ni1 N2 H2C 108.0 . . ?
C4 N3 Ni1 111.9(11) . . ?
C4 N3 H3C 109.2 . . ?
Ni1 N3 H3C 109.2 . . ?
C4 N3 H3D 109.2 . . ?
Ni1 N3 H3D 109.2 . . ?
H3C N3 H3D 107.9 . . ?
C5 N4 Ni2 114.6(12) . . ?
C5 N4 H4C 108.6 . . ?
Ni2 N4 H4C 108.6 . . ?
C5 N4 H4D 108.6 . . ?
Ni2 N4 H4D 108.6 . . ?
H4C N4 H4D 107.6 . . ?
C6 N5 C7 120.5(17) . . ?
C6 N5 Ni2 106.5(12) . . ?
C7 N5 Ni2 100.7(12) . . ?
C6 N5 H5C 109.5 . . ?
C7 N5 H5C 109.5 . . ?
Ni2 N5 H5C 109.5 . . ?
C8 N6 Ni2 112.2(11) . . ?
C8 N6 H6C 109.2 . . ?
Ni2 N6 H6C 109.2 . . ?
C8 N6 H6D 109.2 . . ?
Ni2 N6 H6D 109.2 . . ?
H6C N6 H6D 107.9 . . ?
C9 N7 Ni3 115.9(12) . . ?
C9 N7 H7C 108.3 . . ?
Ni3 N7 H7C 108.3 . . ?
C9 N7 H7D 108.3 . . ?
Ni3 N7 H7D 108.3 . . ?
H7C N7 H7D 107.4 . . ?
C11 N8 C10 111.4(17) . . ?
C11 N8 Ni3 109.9(12) . . ?
C10 N8 Ni3 109.0(12) . . ?
C11 N8 H8C 108.8 . . ?
C10 N8 H8C 108.8 . . ?
Ni3 N8 H8C 108.8 . . ?
C12 N9 Ni3 111.3(13) . . ?
C12 N9 H9C 109.4 . . ?
Ni3 N9 H9C 109.4 . . ?
C12 N9 H9D 109.4 . . ?
Ni3 N9 H9D 109.4 . . ?
H9C N9 H9D 108.0 . . ?
C13 N10 Ni3 113.9(14) . . ?
C13 N10 H10C 108.8 . . ?
Ni3 N10 H10C 108.8 . . ?
C13 N10 H10D 108.8 . . ?
Ni3 N10 H10D 108.8 . . ?
H10C N10 H10D 107.7 . . ?
C15 N11 C14 114.6(17) . . ?
C15 N11 Ni3 109.9(14) . . ?
C14 N11 Ni3 105.2(13) . . ?
C15 N11 H11C 109.0 . . ?
C14 N11 H11C 109.0 . . ?
Ni3 N11 H11C 109.0 . . ?
C16 N12 Ni3 107.7(13) . . ?
C16 N12 H12C 110.2 . . ?
Ni3 N12 H12C 110.2 . . ?
C16 N12 H12D 110.2 . . ?
Ni3 N12 H12D 110.2 . . ?
H12C N12 H12D 108.5 . . ?
N1 C1 C2 106.4(14) . . ?
N1 C1 H1A 110.5 . . ?
C2 C1 H1A 110.5 . . ?
N1 C1 H1B 110.5 . . ?
C2 C1 H1B 110.5 . . ?
H1A C1 H1B 108.6 . . ?
N2 C2 C1 111.6(14) . . ?
N2 C2 H2A 109.3 . . ?
C1 C2 H2A 109.3 . . ?
N2 C2 H2B 109.3 . . ?
C1 C2 H2B 109.3 . . ?
H2A C2 H2B 108.0 . . ?
N2 C3 C4 111.7(14) . . ?
N2 C3 H3A 109.3 . . ?
C4 C3 H3A 109.3 . . ?
N2 C3 H3B 109.3 . . ?
C4 C3 H3B 109.3 . . ?
H3A C3 H3B 107.9 . . ?
N3 C4 C3 111.5(15) . . ?
N3 C4 H4A 109.3 . . ?
C3 C4 H4A 109.3 . . ?
N3 C4 H4B 109.3 . . ?
C3 C4 H4B 109.3 . . ?
H4A C4 H4B 108.0 . . ?
N4 C5 C6 104.0(16) . . ?
N4 C5 H5A 110.9 . . ?
C6 C5 H5A 110.9 . . ?
N4 C5 H5B 110.9 . . ?
C6 C5 H5B 110.9 . . ?
H5A C5 H5B 109.0 . . ?
N5 C6 C5 112.2(16) . . ?
N5 C6 H6A 109.2 . . ?
C5 C6 H6A 109.2 . . ?
N5 C6 H6B 109.2 . . ?
C5 C6 H6B 109.2 . . ?
H6A C6 H6B 107.9 . . ?
N5 C7 C8 114.3(16) . . ?
N5 C7 H7A 108.7 . . ?
C8 C7 H7A 108.7 . . ?
N5 C7 H7B 108.7 . . ?
C8 C7 H7B 108.7 . . ?
H7A C7 H7B 107.6 . . ?
N6 C8 C7 103.5(15) . . ?
N6 C8 H8A 111.1 . . ?
C7 C8 H8A 111.1 . . ?
N6 C8 H8B 111.1 . . ?
C7 C8 H8B 111.1 . . ?
H8A C8 H8B 109.0 . . ?
C10 C9 N7 108.5(16) . . ?
C10 C9 H9A 110.0 . . ?
N7 C9 H9A 110.0 . . ?
C10 C9 H9B 110.0 . . ?
N7 C9 H9B 110.0 . . ?
H9A C9 H9B 108.4 . . ?
C9 C10 N8 117.7(17) . . ?
C9 C10 H10A 107.9 . . ?
N8 C10 H10A 107.9 . . ?
C9 C10 H10B 107.9 . . ?
N8 C10 H10B 107.9 . . ?
H10A C10 H10B 107.2 . . ?
N8 C11 C12 105.9(17) . . ?
N8 C11 H11A 110.6 . . ?
C12 C11 H11A 110.6 . . ?
N8 C11 H11B 110.6 . . ?
C12 C11 H11B 110.6 . . ?
H11A C11 H11B 108.7 . . ?
N9 C12 C11 110.4(17) . . ?
N9 C12 H12A 109.6 . . ?
C11 C12 H12A 109.6 . . ?
N9 C12 H12B 109.6 . . ?
C11 C12 H12B 109.6 . . ?
H12A C12 H12B 108.1 . . ?
N10 C13 C14 105.7(17) . . ?
N10 C13 H13A 110.6 . . ?
C14 C13 H13A 110.6 . . ?
N10 C13 H13B 110.6 . . ?
C14 C13 H13B 110.6 . . ?
H13A C13 H13B 108.7 . . ?
N11 C14 C13 106.6(17) . . ?
N11 C14 H14A 110.4 . . ?
C13 C14 H14A 110.4 . . ?
N11 C14 H14B 110.4 . . ?
C13 C14 H14B 110.4 . . ?
H14A C14 H14B 108.6 . . ?
N11 C15 C16 115.3(19) . . ?
N11 C15 H15A 108.4 . . ?
C16 C15 H15A 108.4 . . ?
N11 C15 H15B 108.4 . . ?
C16 C15 H15B 108.4 . . ?
H15A C15 H15B 107.5 . . ?
N12 C16 C15 110.7(17) . . ?
N12 C16 H16A 109.5 . . ?
C15 C16 H16A 109.5 . . ?
N12 C16 H16B 109.5 . . ?
C15 C16 H16B 109.5 . . ?
H16A C16 H16B 108.1 . . ?

loop_
_geom_bond_atom_site_label_1
_geom_bond_atom_site_label_2
_geom_bond_distance
_geom_bond_site_symmetry_2
_geom_bond_publ_flag
Sb1 S2 2.388(5) . ?
Sb1 S1 2.437(5) . ?
Sb1 S3 2.492(5) . ?
Sb2 S4 2.337(6) . ?
Sb2 S3 2.450(5) . ?
Sb2 S5 2.457(5) . ?
Sb3 S7 2.386(5) . ?
Sb3 S6 2.422(5) . ?
Sb3 S5 2.494(5) . ?
Sb4 S11 2.399(5) . ?
Sb4 S10 2.418(6) . ?
Sb4 S9 2.436(5) . ?
In1 S8 2.441(5) . ?
In1 S10 2.455(5) . ?
In1 S1 2.490(5) 2_675 ?
In1 S2 2.610(5) . ?
In1 S11 2.896(5) . ?
In2 S8 2.455(5) . ?
In2 S9 2.478(5) . ?
In2 S6 2.479(6) 2_676 ?
In2 S7 2.576(5) . ?
S1 In1 2.490(5) 2_675 ?
S6 In2 2.479(6) 2_676 ?
Ni1 N1 2.085(13) . ?
Ni1 N1 2.085(13) 2_565 ?
Ni1 N2 2.114(15) . ?
Ni1 N2 2.114(15) 2_565 ?
Ni1 N3 2.166(14) . ?
Ni1 N3 2.166(14) 2_565 ?
Ni2 N4 2.052(16) 2_566 ?
Ni2 N4 2.052(16) . ?
Ni2 N6 2.096(14) . ?
Ni2 N6 2.096(14) 2_566 ?
Ni2 N5 2.134(15) 2_566 ?
Ni2 N5 2.134(15) . ?
Ni3 N7 2.025(15) . ?
Ni3 N9 2.088(17) . ?
Ni3 N8 2.092(16) . ?
Ni3 N10 2.097(16) . ?
Ni3 N12 2.123(16) . ?
Ni3 N11 2.135(18) . ?
N1 C1 1.479(15) . ?
N1 H1C 0.9000 . ?
N1 H1D 0.9000 . ?
N2 C2 1.456(14) . ?
N2 C3 1.482(14) . ?
N2 H2C 0.9100 . ?
N3 C4 1.427(14) . ?
N3 H3C 0.9000 . ?
N3 H3D 0.9000 . ?
N4 C5 1.452(15) . ?
N4 H4C 0.9000 . ?
N4 H4D 0.9000 . ?
N5 C6 1.473(15) . ?
N5 C7 1.474(14) . ?
N5 H5C 0.9100 . ?
N6 C8 1.482(15) . ?
N6 H6C 0.9000 . ?
N6 H6D 0.9000 . ?
N7 C9 1.468(14) . ?
N7 H7C 0.9000 . ?
N7 H7D 0.9000 . ?
N8 C11 1.464(16) . ?
N8 C10 1.494(14) . ?
N8 H8C 0.9100 . ?
N9 C12 1.474(15) . ?
N9 H9C 0.9000 . ?
N9 H9D 0.9000 . ?
N10 C13 1.441(16) . ?
N10 H10C 0.9000 . ?
N10 H10D 0.9000 . ?
N11 C15 1.427(15) . ?
N11 C14 1.454(15) . ?
N11 H11C 0.9100 . ?
N12 C16 1.446(16) . ?
N12 H12C 0.9000 . ?
N12 H12D 0.9000 . ?
C1 C2 1.508(15) . ?
C1 H1A 0.9700 . ?
C1 H1B 0.9700 . ?
C2 H2A 0.9700 . ?
C2 H2B 0.9700 . ?
C3 C4 1.522(15) . ?
C3 H3A 0.9700 . ?
C3 H3B 0.9700 . ?
C4 H4A 0.9700 . ?
C4 H4B 0.9700 . ?
C5 C6 1.526(15) . ?
C5 H5A 0.9700 . ?
C5 H5B 0.9700 . ?
C6 H6A 0.9700 . ?
C6 H6B 0.9700 . ?
C7 C8 1.490(15) . ?
C7 H7A 0.9700 . ?
C7 H7B 0.9700 . ?
C8 H8A 0.9700 . ?
C8 H8B 0.9700 . ?
C9 C10 1.468(15) . ?
C9 H9A 0.9700 . ?
C9 H9B 0.9700 . ?
C10 H10A 0.9700 . ?
C10 H10B 0.9700 . ?
C11 C12 1.498(15) . ?
C11 H11A 0.9700 . ?
C11 H11B 0.9700 . ?
C12 H12A 0.9700 . ?
C12 H12B 0.9700 . ?
C13 C14 1.59(3) . ?
C13 H13A 0.9700 . ?
C13 H13B 0.9700 . ?
C14 H14A 0.9700 . ?
C14 H14B 0.9700 . ?
C15 C16 1.45(3) . ?
C15 H15A 0.9700 . ?
C15 H15B 0.9700 . ?
C16 H16A 0.9700 . ?
C16 H16B 0.9700 . ?
